data_7251777
loop_
_publ_author_name
'Qin, Haihan'
'Hu, Jieying'
'Li, Jian-Rong'
'Jiang, Long'
'Chung, Lai-Hon'
'He, Jun'

_publ_section_title
;
 From 3-fold to 6-fold: tuning interpenetration of
 Zn-triphenylenehexathiolate MOF through precursor hydration
;
_journal_issue 15
_journal_name_full CrystEngComm
_journal_page_first 2305
_journal_page_last 2310
_journal_paper_doi 10.1039/D6CE00077K
_journal_volume 28
_journal_year 2026
_chemical_formula_moiety 'C108 H36 S36 Zn9, C6 H24 N6 Zn'
_chemical_formula_sum 'C114 H60 N6 S36 Zn10'
_chemical_formula_weight 3321.54
_chemical_name_systematic Zn-HTT
_chemical_properties_physical Air-sensitive,Moisture-sensitive,Oxygen-sensitive
_space_group_crystal_system triclinic
_space_group_IT_number 2
_space_group_name_Hall '-P 1'
_space_group_name_H-M_alt 'P -1'
_atom_sites_solution_hydrogens mixed
_atom_sites_solution_primary dual
_audit_creation_date 2025-07-15
_audit_creation_method
;
Olex2 1.2
(compiled 2018.05.29 svn.r3508 for OlexSys, GUI svn.r5506)
;
_audit_update_record
;
2025-08-06 deposited with the CCDC.	2026-03-03 downloaded from the CCDC.
;
_cell_angle_alpha 112.136(2)
_cell_angle_beta 92.155(2)
_cell_angle_gamma 91.899(2)
_cell_formula_units_Z 2
_cell_length_a 20.8124(10)
_cell_length_b 24.2224(11)
_cell_length_c 31.0731(11)
_cell_measurement_reflns_used 9481
_cell_measurement_temperature 80.00
_cell_measurement_theta_max 55.453
_cell_measurement_theta_min 3.205
_cell_volume 14480.9(11)
_computing_cell_refinement 'SAINT V8.38A (?, 2016)'
_computing_data_reduction 'SAINT V8.38A (?, 2016)'
_computing_molecular_graphics 'Olex2 (Dolomanov et al., 2009)'
_computing_publication_material 'Olex2 (Dolomanov et al., 2009)'
_computing_structure_refinement 'ShelXL (Sheldrick, 2015)'
_computing_structure_solution 'ShelXT (Sheldrick, 2015)'
_diffrn_ambient_temperature 80.00
_diffrn_measured_fraction_theta_full 0.992
_diffrn_measured_fraction_theta_max 0.992
_diffrn_measurement_device_type 'Bruker APEX-II CCD'
_diffrn_measurement_method '\f and \w scans'
_diffrn_radiation_type GaK\a
_diffrn_radiation_wavelength 1.34138
_diffrn_reflns_av_R_equivalents 0.0881
_diffrn_reflns_av_unetI/netI 0.0639
_diffrn_reflns_Laue_measured_fraction_full 0.992
_diffrn_reflns_Laue_measured_fraction_max 0.992
_diffrn_reflns_limit_h_max 24
_diffrn_reflns_limit_h_min -24
_diffrn_reflns_limit_k_max 28
_diffrn_reflns_limit_k_min -28
_diffrn_reflns_limit_l_max 37
_diffrn_reflns_limit_l_min -37
_diffrn_reflns_number 378242
_diffrn_reflns_point_group_measured_fraction_full 0.992
_diffrn_reflns_point_group_measured_fraction_max 0.992
_diffrn_reflns_theta_full 53.000
_diffrn_reflns_theta_max 53.000
_diffrn_reflns_theta_min 1.715
_diffrn_standards_number 0
_exptl_absorpt_coefficient_mu 2.237
_exptl_absorpt_correction_T_max 0.7516
_exptl_absorpt_correction_T_min 0.6026
_exptl_absorpt_correction_type multi-scan
_exptl_absorpt_process_details
'SADABS-2016/2 (Bruker,2016/2) was used for absorption correction. wR2(int) was 0.1253 before and 0.0723 after correction. The Ratio of minimum to maximum transmission is 0.8018. The \l/2 correction factor is Not present.'
_exptl_crystal_colour yellow
_exptl_crystal_colour_primary yellow
_exptl_crystal_density_diffrn 0.762
_exptl_crystal_description BLOCK
_exptl_crystal_F_000 3324
_exptl_crystal_size_max 0.046
_exptl_crystal_size_mid 0.035
_exptl_crystal_size_min 0.034
_refine_diff_density_max 1.557
_refine_diff_density_min -0.818
_refine_diff_density_rms 0.131
_refine_ls_extinction_coef 0.000267(13)
_refine_ls_extinction_expression Fc^*^=kFc[1+0.001xFc^2^\l^3^/sin(2\q)]^-1/4^
_refine_ls_extinction_method 'SHELXL-2014/7 (Sheldrick 2014'
_refine_ls_goodness_of_fit_ref 1.065
_refine_ls_hydrogen_treatment constr
_refine_ls_matrix_type full
_refine_ls_number_parameters 1424
_refine_ls_number_reflns 50783
_refine_ls_number_restraints 84
_refine_ls_restrained_S_all 1.066
_refine_ls_R_factor_all 0.1439
_refine_ls_R_factor_gt 0.1199
_refine_ls_shift/su_max 0.001
_refine_ls_shift/su_mean 0.000
_refine_ls_structure_factor_coef Fsqd
_refine_ls_weighting_details 'w=1/[\s^2^(Fo^2^)+(0.0052P)^2^+142.8700P] where P=(Fo^2^+2Fc^2^)/3'
_refine_ls_weighting_scheme calc
_refine_ls_wR_factor_gt 0.2443
_refine_ls_wR_factor_ref 0.2534
_reflns_Friedel_coverage 0.000
_reflns_number_gt 34268
_reflns_number_total 50783
_reflns_threshold_expression 'I > 2\s(I)'
_cod_data_source_file d6ce00077k2.cif
_cod_data_source_block b24112202ahjhttzn80k_0m
_cod_depositor_comments 'Adding full bibliography for 7251777.cif.'
_cod_database_code 7251777
_shelx_shelxl_version_number 2014/7
_shelx_space_group_comment
;
The symmetry employed for this shelxl refinement is uniquely defined
by the following loop, which should always be used as a source of
symmetry information in preference to the above space-group names.
They are only intended as comments.
;
_shelx_estimated_absorpt_t_max 0.928
_shelx_estimated_absorpt_t_min 0.904
_olex2_refinement_description
;
1. Fixed Uiso
 At 1.2 times of:
  All C(H) groups, All C(H,H) groups, All N(H,H) groups
2. Uiso/Uaniso restraints and constraints
N3 \\sim C111 \\sim C112 \\sim N4 \\sim Zn10 \\sim N2 \\sim C109 \\sim C110
\\sim N1: within 2A with sigma of 0.005 and sigma for terminal atoms of 0.01
Uanis(N3) \\sim Ueq, Uanis(C111) \\sim Ueq, Uanis(C112) \\sim Ueq, Uanis(N4)
\\sim Ueq, Uanis(N5) \\sim Ueq, Uanis(C113) \\sim Ueq, Uanis(C114) \\sim Ueq,
Uanis(N6) \\sim Ueq: with sigma of 0.005 and sigma for terminal atoms of 0.01
3.a Riding coordinates:
 C92(H92), C107(H107)
3.b Secondary CH2 refined with riding coordinates:
 C109(H10A,H10B), C110(H11A,H11B), C111(H11C,H11D), C112(H11E,H11F), C113(H11G,
 H11H), C114(H11I,H11J), N1(H1A,H1B), N2(H2A,H2B), N3(H3A,H3B), N4(H4A,H4B),
 N5(H5A,H5B), N6(H6A,H6B)
3.c Aromatic/amide H refined with riding coordinates:
 C2(H2), C5(H5), C8(H8), C11(H11), C14(H14), C17(H17), C20(H20), C23(H23),
 C26(H26), C29(H29), C32(H32), C35(H35), C38(H38), C41(H41), C44(H44), C47(H47),
  C50(H50), C53(H53), C56(H56), C59(H59), C62(H62), C65(H65), C68(H68),
 C71(H71), C74(H74), C77(H77), C80(H80), C83(H83), C86(H86), C89(H89), C95(H95),
  C104(H104), C101(H101), C98(H98)
3.d Fitted hexagon refined as free rotating group:
 C38(C39,C40,C41,C42,C37), C48(C43,C44,C45,C46,C47), C54(C49,C50,C51,C52,C53),
 C91(C96,C95,C94,C93,C92), C108(C107,C106,C105,C104,C103), C101(C100,C99,C98,
 C97,C102)
;
_smtbx_masks_void_probe_radius 1.2
_smtbx_masks_void_truncation_radius 1.2
_olex2_submission_special_instructions 'No special instructions were received'

loop_
_space_group_symop_operation_xyz
'x, y, z'
'-x, -y, -z'

loop_
_atom_site_label
_atom_site_type_symbol
_atom_site_fract_x
_atom_site_fract_y
_atom_site_fract_z
_atom_site_U_iso_or_equiv
_atom_site_adp_type
_atom_site_occupancy
_atom_site_site_symmetry_order
_atom_site_calc_flag
_atom_site_refinement_flags_posn
_atom_site_refinement_flags_adp
_atom_site_refinement_flags_occupancy
_atom_site_disorder_assembly
_atom_site_disorder_group
C1 C 0.6341(4) 0.6253(3) 0.6178(3) 0.0449(19) Uani 1 1 d . . . . .
C2 C 0.6923(4) 0.6030(3) 0.5989(2) 0.0418(17) Uani 1 1 d . . . . .
H2 H 0.7194 0.5864 0.6157 0.050 Uiso 1 1 calc R . . . .
C3 C 0.7121(4) 0.6036(4) 0.5577(3) 0.0474(19) Uani 1 1 d . . . . .
C4 C 0.6703(4) 0.6249(3) 0.5311(3) 0.048(2) Uani 1 1 d . . . . .
C5 C 0.6091(4) 0.6439(3) 0.5514(3) 0.0479(19) Uani 1 1 d . . . . .
H5 H 0.5786 0.6553 0.5332 0.057 Uiso 1 1 calc R . . . .
C6 C 0.5916(4) 0.6469(3) 0.5931(2) 0.0385(17) Uani 1 1 d . . . . .
C7 C 0.5344(4) 0.6768(4) 0.6155(3) 0.055(2) Uani 1 1 d . . . . .
C8 C 0.4948(4) 0.7075(4) 0.5942(3) 0.0485(19) Uani 1 1 d . . . . .
H8 H 0.5045 0.7074 0.5645 0.058 Uiso 1 1 calc R . . . .
C9 C 0.4395(4) 0.7392(3) 0.6175(3) 0.048(2) Uani 1 1 d . . . . .
C10 C 0.4255(4) 0.7387(3) 0.6591(3) 0.050(2) Uani 1 1 d . . . . .
C11 C 0.4647(4) 0.7065(4) 0.6794(3) 0.067(3) Uani 1 1 d . . . . .
H11 H 0.4532 0.7063 0.7087 0.081 Uiso 1 1 calc R . . . .
C12 C 0.5177(4) 0.6759(4) 0.6604(2) 0.053(2) Uani 1 1 d . . . . .
C13 C 0.5601(4) 0.6488(4) 0.6822(3) 0.054(2) Uani 1 1 d . . . . .
C14 C 0.5443(5) 0.6445(5) 0.7243(3) 0.072(3) Uani 1 1 d . . . . .
H14 H 0.5047 0.6604 0.7363 0.086 Uiso 1 1 calc R . . . .
C15 C 0.5804(5) 0.6192(5) 0.7509(3) 0.073(3) Uani 1 1 d . . . . .
C16 C 0.6435(4) 0.5987(4) 0.7309(3) 0.062(2) Uani 1 1 d . . . . .
C17 C 0.6545(4) 0.5977(3) 0.6895(3) 0.0431(18) Uani 1 1 d . . . . .
H17 H 0.6919 0.5789 0.6755 0.052 Uiso 1 1 calc R . . . .
C18 C 0.6141(4) 0.6233(3) 0.6633(3) 0.0464(19) Uani 1 1 d . . . . .
C19 C 1.0144(4) 0.5556(3) 0.3821(3) 0.0464(19) Uani 1 1 d . . . . .
C20 C 0.9766(3) 0.5991(3) 0.4147(2) 0.0385(17) Uani 1 1 d . . . . .
H20 H 0.9962 0.6379 0.4310 0.046 Uiso 1 1 calc R . . . .
C21 C 0.9173(4) 0.5895(3) 0.4237(3) 0.0417(18) Uani 1 1 d . . . . .
C22 C 0.8880(3) 0.5282(3) 0.3972(2) 0.0347(16) Uani 1 1 d . . . . .
C23 C 0.9241(3) 0.4873(3) 0.3693(3) 0.0448(19) Uani 1 1 d . . . . .
H23 H 0.9057 0.4478 0.3550 0.054 Uiso 1 1 calc R . . . .
C24 C 0.9867(4) 0.4974(3) 0.3590(3) 0.0444(18) Uani 1 1 d . . . . .
C25 C 1.0259(4) 0.4509(3) 0.3280(3) 0.055(2) Uani 1 1 d . . . . .
C26 C 0.9989(5) 0.3930(4) 0.3022(3) 0.061(2) Uani 1 1 d . . . . .
H26 H 0.9541 0.3854 0.3036 0.073 Uiso 1 1 calc R . . . .
C27 C 1.0345(5) 0.3472(4) 0.2751(3) 0.060(2) Uani 1 1 d . . . . .
C28 C 1.1018(5) 0.3566(4) 0.2781(3) 0.064(3) Uani 1 1 d . . . . .
C29 C 1.1279(4) 0.4132(4) 0.2999(3) 0.061(2) Uani 1 1 d . . . . .
H29 H 1.1726 0.4200 0.2975 0.074 Uiso 1 1 calc R . . . .
C30 C 1.0924(4) 0.4621(5) 0.3258(3) 0.068(3) Uani 1 1 d . . . . .
C31 C 1.1184(4) 0.5235(4) 0.3446(3) 0.049(2) Uani 1 1 d . . . . .
C32 C 1.1780(5) 0.5396(4) 0.3345(4) 0.079(3) Uani 1 1 d . . . . .
H32 H 1.2024 0.5080 0.3154 0.094 Uiso 1 1 calc R . . . .
C33 C 1.2068(4) 0.5956(4) 0.3485(4) 0.069(3) Uani 1 1 d . . . . .
C34 C 1.1690(4) 0.6432(4) 0.3786(3) 0.060(2) Uani 1 1 d . . . . .
C35 C 1.1075(5) 0.6294(5) 0.3906(3) 0.069(3) Uani 1 1 d . . . . .
H35 H 1.0829 0.6602 0.4104 0.083 Uiso 1 1 calc R . . . .
C36 C 1.0819(3) 0.5680(4) 0.3727(3) 0.054(2) Uani 1 1 d . . . . .
C38 C 1.1833(3) 0.1626(2) 0.0643(2) 0.067(3) Uani 1 1 d . . . . .
H38 H 1.1901 0.1926 0.0520 0.081 Uiso 1 1 calc R . . . .
C39 C 1.1436(3) 0.1725(2) 0.1012(2) 0.081(3) Uani 1 1 d G . . . .
C40 C 1.1337(3) 0.1286(2) 0.11922(19) 0.060(2) Uani 1 1 d G . . . .
C41 C 1.1635(3) 0.0748(2) 0.1003(2) 0.066(3) Uani 1 1 d G . . . .
H41 H 1.1568 0.0447 0.1127 0.079 Uiso 1 1 calc R . . . .
C42 C 1.2032(3) 0.0649(2) 0.0634(2) 0.083(3) Uani 1 1 d G . . . .
C37 C 1.2131(3) 0.1088(3) 0.04541(19) 0.069(3) Uani 1 1 d G . . . .
C48 C 1.2786(3) -0.0012(2) 0.0068(2) 0.069(3) Uani 1 1 d . . . . .
C43 C 1.2326(3) 0.0054(2) 0.0394(2) 0.061(2) Uani 1 1 d G . . . .
C44 C 1.2181(3) -0.0410(3) 0.0541(2) 0.066(3) Uani 1 1 d G . . . .
H44 H 1.1867 -0.0365 0.0764 0.080 Uiso 1 1 calc R . . . .
C45 C 1.2496(3) -0.0940(2) 0.0360(2) 0.086(3) Uani 1 1 d G . . . .
C46 C 1.2956(3) -0.1006(2) 0.0034(2) 0.064(2) Uani 1 1 d G . . . .
C47 C 1.3101(3) -0.0542(3) -0.01126(19) 0.075(3) Uani 1 1 d G . . . .
H47 H 1.3415 -0.0587 -0.0336 0.090 Uiso 1 1 calc R . . . .
C54 C 1.2553(3) 0.1013(3) 0.00563(17) 0.068(3) Uani 1 1 d . . . . .
C49 C 1.2885(3) 0.0491(2) -0.01081(19) 0.067(3) Uani 1 1 d G . . . .
C50 C 1.3312(3) 0.0404(2) -0.04582(18) 0.061(3) Uani 1 1 d G . . . .
H50 H 1.3539 0.0047 -0.0571 0.073 Uiso 1 1 calc R . . . .
C51 C 1.3408(3) 0.0838(3) -0.06439(18) 0.082(3) Uani 1 1 d G . . . .
C52 C 1.3076(3) 0.1360(2) -0.0479(2) 0.066(3) Uani 1 1 d G . . . .
C53 C 1.2649(3) 0.1447(2) -0.0129(2) 0.070(3) Uani 1 1 d G . . . .
H53 H 1.2422 0.1804 -0.0017 0.084 Uiso 1 1 calc R . . . .
C56 C 0.2022(4) 0.9788(4) 0.6799(3) 0.065(3) Uani 1 1 d . . . . .
H56 H 0.2259 1.0127 0.7014 0.078 Uiso 1 1 calc R . . . .
C57 C 0.2309(4) 0.9272(4) 0.6662(3) 0.061(2) Uani 1 1 d . . . . .
C58 C 0.1919(4) 0.8760(4) 0.6330(4) 0.063(2) Uani 1 1 d . . . . .
C59 C 0.1319(4) 0.8843(3) 0.6213(3) 0.0456(19) Uani 1 1 d . . . . .
H59 H 0.1063 0.8504 0.6014 0.055 Uiso 1 1 calc R . . . .
C62 C -0.0013(4) 0.8983(3) 0.5879(2) 0.0413(17) Uani 1 1 d . . . . .
H62 H 0.0165 0.8602 0.5754 0.050 Uiso 1 1 calc R . . . .
C63 C -0.0611(4) 0.9043(4) 0.5712(3) 0.0439(18) Uani 1 1 d . . . . .
C64 C -0.0898(4) 0.9547(4) 0.5895(3) 0.051(2) Uani 1 1 d . . . . .
C65 C -0.0536(3) 1.0078(3) 0.6279(3) 0.048(2) Uani 1 1 d . . . . .
H65 H -0.0733 1.0451 0.6404 0.058 Uiso 1 1 calc R . . . .
C68 C 0.0150(4) 1.1027(4) 0.7009(3) 0.067(3) Uani 1 1 d . . . . .
H68 H -0.0305 1.1036 0.6972 0.081 Uiso 1 1 calc R . . . .
C69 C 0.0513(4) 1.1585(4) 0.7314(3) 0.069(3) Uani 1 1 d . . . . .
C70 C 0.1175(4) 1.1530(4) 0.7365(3) 0.062(2) Uani 1 1 d . . . . .
C71 C 0.1441(4) 1.0987(4) 0.7148(3) 0.058(2) Uani 1 1 d . . . . .
H71 H 0.1894 1.0968 0.7189 0.069 Uiso 1 1 calc R . . . .
C72 C 0.1106(3) 1.0486(3) 0.6883(3) 0.0426(18) Uani 1 1 d . . . . .
C67 C 0.0429(4) 1.0508(3) 0.6780(3) 0.049(2) Uani 1 1 d . . . . .
C66 C 0.0079(4) 1.0018(4) 0.6446(3) 0.051(2) Uani 1 1 d . . . . .
C61 C 0.0360(3) 0.9447(3) 0.6223(2) 0.0385(17) Uani 1 1 d . . . . .
C60 C 0.1034(4) 0.9411(3) 0.6370(3) 0.0465(19) Uani 1 1 d . . . . .
C55 C 0.1409(4) 0.9876(3) 0.6656(3) 0.053(2) Uani 1 1 d . . . . .
C73 C -0.4044(4) 0.8371(4) 0.3871(2) 0.047(2) Uani 1 1 d . . . . .
C74 C -0.3763(4) 0.8331(4) 0.4267(3) 0.066(3) Uani 1 1 d . . . . .
H74 H -0.4017 0.8140 0.4424 0.079 Uiso 1 1 calc R . . . .
C75 C -0.3135(4) 0.8545(4) 0.4464(3) 0.057(2) Uani 1 1 d . . . . .
C76 C -0.2732(4) 0.8732(4) 0.4196(3) 0.053(2) Uani 1 1 d . . . . .
C77 C -0.2976(3) 0.8765(3) 0.3773(3) 0.0453(19) Uani 1 1 d . . . . .
H77 H -0.2717 0.8942 0.3610 0.054 Uiso 1 1 calc R . . . .
C78 C -0.3617(4) 0.8529(3) 0.3593(3) 0.050(2) Uani 1 1 d . . . . .
C79 C -0.3828(4) 0.8517(4) 0.3128(3) 0.054(2) Uani 1 1 d . . . . .
C80 C -0.3430(4) 0.8681(4) 0.2842(3) 0.050(2) Uani 1 1 d . . . . .
H80 H -0.3013 0.8856 0.2961 0.059 Uiso 1 1 calc R . . . .
C81 C -0.3626(4) 0.8597(4) 0.2381(3) 0.058(2) Uani 1 1 d . . . . .
C82 C -0.4250(4) 0.8291(4) 0.2188(3) 0.056(2) Uani 1 1 d . . . . .
C83 C -0.4639(4) 0.8148(4) 0.2484(3) 0.056(2) Uani 1 1 d . . . . .
H83 H -0.5055 0.7971 0.2366 0.067 Uiso 1 1 calc R . . . .
C84 C -0.4465(4) 0.8243(4) 0.2942(2) 0.048(2) Uani 1 1 d . . . . .
C85 C -0.4920(4) 0.8092(4) 0.3254(3) 0.056(2) Uani 1 1 d . . . . .
C86 C -0.5563(4) 0.7952(4) 0.3126(3) 0.062(2) Uani 1 1 d . . . . .
H86 H -0.5721 0.7963 0.2839 0.074 Uiso 1 1 calc R . . . .
C87 C -0.5988(4) 0.7799(4) 0.3395(3) 0.061(2) Uani 1 1 d . . . . .
C88 C -0.5789(5) 0.7812(4) 0.3814(3) 0.066(3) Uani 1 1 d . . . . .
C89 C -0.5101(4) 0.8001(4) 0.3992(4) 0.069(3) Uani 1 1 d . . . . .
H89 H -0.4960 0.8017 0.4291 0.082 Uiso 1 1 calc R . . . .
C90 C -0.4670(4) 0.8154(4) 0.3713(3) 0.052(2) Uani 1 1 d . . . . .
C91 C 0.7506(3) 0.5551(3) 0.98269(18) 0.072(3) Uani 1 1 d . . . . .
C96 C 0.7179(3) 0.4996(2) 0.9633(2) 0.078(3) Uani 1 1 d G . . . .
C95 C 0.6797(3) 0.4850(2) 0.9225(2) 0.073(3) Uani 1 1 d G . . . .
H95 H 0.6573 0.4470 0.9092 0.088 Uiso 1 1 calc R . . . .
C94 C 0.6742(3) 0.5258(3) 0.90108(17) 0.082(3) Uani 1 1 d G . . . .
C93 C 0.7069(4) 0.5813(2) 0.9205(2) 0.089(4) Uani 1 1 d G . . . .
C92 C 0.7451(3) 0.5960(2) 0.9613(2) 0.071(3) Uani 1 1 d G . . . .
H92 H 0.7599 0.6347 0.9714 0.085 Uiso 1 1 d R . . . .
C108 C 0.7878(3) 0.5716(3) 1.02788(17) 0.072(3) Uani 1 1 d . . . . .
C107 C 0.8169(4) 0.6286(2) 1.0489(2) 0.086(3) Uani 1 1 d G . . . .
H107 H 0.8113 0.6606 1.0399 0.103 Uiso 1 1 d R . . . .
C106 C 0.8533(4) 0.6441(2) 1.0905(2) 0.097(4) Uani 1 1 d G . . . .
C105 C 0.8607(3) 0.6026(3) 1.11119(18) 0.084(3) Uani 1 1 d G . . . .
C104 C 0.8316(4) 0.5457(2) 1.0902(2) 0.075(3) Uani 1 1 d G . . . .
H104 H 0.8367 0.5173 1.1043 0.091 Uiso 1 1 calc R . . . .
C103 C 0.7952(3) 0.5302(2) 1.0485(2) 0.074(3) Uani 1 1 d G . . . .
C101 C 0.7740(3) 0.4265(3) 1.04546(18) 0.074(3) Uani 1 1 d . . . . .
H101 H 0.8005 0.4362 1.0731 0.088 Uiso 1 1 calc R . . . .
C100 C 0.7459(4) 0.3693(2) 1.0236(2) 0.079(3) Uani 1 1 d G . . . .
C99 C 0.7072(4) 0.3551(2) 0.9831(2) 0.094(4) Uani 1 1 d G . . . .
C98 C 0.6965(3) 0.3982(3) 0.96446(18) 0.077(3) Uani 1 1 d G . . . .
H98 H 0.6700 0.3885 0.9368 0.092 Uiso 1 1 calc R . . . .
C97 C 0.7246(4) 0.4554(2) 0.9864(2) 0.076(3) Uani 1 1 d G . . . .
C102 C 0.7633(3) 0.4696(2) 1.0269(2) 0.071(3) Uani 1 1 d G . . . .
S1 S 0.78679(10) 0.57930(9) 0.53962(7) 0.0474(5) Uani 1 1 d . . . . .
S2 S 0.68379(12) 0.62626(12) 0.47639(8) 0.0658(6) Uani 1 1 d . . . . .
S3 S 0.39829(11) 0.77810(10) 0.58838(9) 0.0643(6) Uani 1 1 d . . . . .
S4 S 0.36345(11) 0.77789(12) 0.69303(8) 0.0671(7) Uani 1 1 d . . . . .
S5 S 0.55776(16) 0.62063(17) 0.80339(10) 0.0996(11) Uani 1 1 d . . . . .
S6 S 0.69717(14) 0.56616(12) 0.75865(8) 0.0725(7) Uani 1 1 d . . . . .
S7 S 0.87613(10) 0.64714(9) 0.46209(7) 0.0497(5) Uani 1 1 d . . . . .
S8 S 0.80717(11) 0.50965(11) 0.40394(8) 0.0628(6) Uani 1 1 d . . . . .
S9 S 0.99418(15) 0.27997(12) 0.23849(11) 0.0938(10) Uani 1 1 d . . . . .
S10 S 1.15532(14) 0.29954(11) 0.25122(10) 0.0807(8) Uani 1 1 d . . . . .
S11 S 1.27902(14) 0.60953(14) 0.32746(13) 0.1079(12) Uani 1 1 d . . . . .
S12 S 1.19430(12) 0.71892(12) 0.39846(11) 0.0798(8) Uani 1 1 d . . . . .
S13 S 1.10521(18) 0.24193(12) 0.12397(11) 0.0983(10) Uani 1 1 d . . . . .
S14 S 1.08598(16) 0.13517(11) 0.16764(9) 0.0802(8) Uani 1 1 d . . . . .
S15 S 1.22407(16) -0.15142(12) 0.05688(11) 0.0886(9) Uani 1 1 d . . . . .
S16 S 1.33801(17) -0.16643(12) -0.02088(10) 0.0895(9) Uani 1 1 d . . . . .
S17 S 1.40208(15) 0.07251(15) -0.10587(10) 0.0879(9) Uani 1 1 d . . . . .
S18 S 1.31416(15) 0.19345(12) -0.07118(9) 0.0782(8) Uani 1 1 d . . . . .
S19 S 0.30837(12) 0.92048(13) 0.68642(13) 0.1015(11) Uani 1 1 d . . . . .
S20 S 0.22116(11) 0.80362(11) 0.61024(10) 0.0726(7) Uani 1 1 d . . . . .
S21 S -0.09952(10) 0.84150(9) 0.52648(7) 0.0528(5) Uani 1 1 d . . . . .
S22 S -0.16820(10) 0.97215(11) 0.57681(8) 0.0584(6) Uani 1 1 d . . . . .
S23 S 0.00840(14) 1.22013(12) 0.76053(10) 0.0839(8) Uani 1 1 d . . . . .
S24 S 0.17050(12) 1.21779(10) 0.76478(9) 0.0665(6) Uani 1 1 d . . . . .
S25 S -0.29084(11) 0.84699(13) 0.49911(8) 0.0692(7) Uani 1 1 d . . . . .
S26 S -0.19351(10) 0.90069(10) 0.43877(8) 0.0532(5) Uani 1 1 d . . . . .
S27 S -0.31098(11) 0.88925(10) 0.20750(8) 0.0582(6) Uani 1 1 d . . . . .
S28 S -0.45275(13) 0.81421(14) 0.16144(8) 0.0782(8) Uani 1 1 d . . . . .
S29 S -0.67835(11) 0.75844(15) 0.31652(9) 0.0849(9) Uani 1 1 d . . . . .
S30 S -0.62183(11) 0.75508(12) 0.41831(9) 0.0681(7) Uani 1 1 d . . . . .
S31 S 0.70365(17) 0.63627(13) 0.89466(10) 0.0895(9) Uani 1 1 d . . . . .
S32 S 0.62517(18) 0.50338(15) 0.84855(10) 0.0964(10) Uani 1 1 d . . . . .
S33 S 0.66709(16) 0.28182(12) 0.95382(10) 0.0838(8) Uani 1 1 d . . . . .
S34 S 0.7661(2) 0.31468(13) 1.04679(11) 0.1055(12) Uani 1 1 d . . . . .
S35 S 0.90427(18) 0.62151(13) 1.16590(10) 0.0960(10) Uani 1 1 d . . . . .
S36 S 0.88865(18) 0.72061(14) 1.11442(11) 0.0952(9) Uani 1 1 d . . . . .
Zn1 Zn 0.78638(6) 0.59314(6) 0.46955(4) 0.0555(3) Uani 1 1 d . . . . .
Zn2 Zn 0.32445(6) 0.82151(6) 0.64469(5) 0.0699(4) Uani 1 1 d . . . . .
Zn3 Zn 0.64509(8) 0.58090(7) 0.82626(5) 0.0799(4) Uani 1 1 d . . . . .
Zn4 Zn 1.08004(8) 0.23663(6) 0.19473(6) 0.0833(5) Uani 1 1 d . . . . .
Zn5 Zn 1.29248(6) 0.71035(7) 0.36492(5) 0.0752(4) Uani 1 1 d . . . . .
Zn6 Zn -0.18770(6) 0.88854(6) 0.50949(4) 0.0577(3) Uani 1 1 d . . . . .
Zn7 Zn -0.37080(7) 0.85874(6) 0.13680(4) 0.0659(4) Uani 1 1 d . . . . .
Zn8 Zn 0.90850(8) 0.72389(6) 1.18961(5) 0.0772(4) Uani 1 1 d . . . . .
Zn9 Zn 0.71884(9) 0.22841(6) 0.99173(5) 0.0815(5) Uani 1 1 d . . . . .
C109 C 0.7007(5) 0.7639(4) 0.6242(3) 0.0746(19) Uani 1 1 d . U . . .
H10A H 0.6560 0.7757 0.6310 0.090 Uiso 1 1 calc R . . . .
H10B H 0.7018 0.7203 0.6158 0.090 Uiso 1 1 calc R . . . .
C110 C 0.7226(5) 0.7801(5) 0.5843(4) 0.076(2) Uani 1 1 d . U . . .
H11A H 0.6943 0.7592 0.5560 0.091 Uiso 1 1 calc R . . . .
H11B H 0.7209 0.8236 0.5924 0.091 Uiso 1 1 calc R . . . .
C111 C 0.8864(7) 0.8863(6) 0.7228(4) 0.102(2) Uani 1 1 d . U . . .
H11C H 0.9224 0.9034 0.7464 0.123 Uiso 1 1 calc R . . . .
H11D H 0.8462 0.9005 0.7385 0.123 Uiso 1 1 calc R . . . .
C112 C 0.8930(6) 0.9119(5) 0.6886(4) 0.094(2) Uani 1 1 d . U . . .
H11E H 0.9379 0.9091 0.6787 0.113 Uiso 1 1 calc R . . . .
H11F H 0.8834 0.9546 0.7021 0.113 Uiso 1 1 calc R . . . .
C113 C 0.9190(5) 0.6775(5) 0.6249(4) 0.082(3) Uani 1 1 d . U . . .
H11G H 0.9188 0.6334 0.6129 0.099 Uiso 1 1 calc R . . . .
H11H H 0.9489 0.6931 0.6528 0.099 Uiso 1 1 calc R . . . .
C114 C 0.9458(5) 0.6989(4) 0.5869(4) 0.075(3) Uani 1 1 d . U . . .
H11I H 0.9236 0.6766 0.5561 0.089 Uiso 1 1 calc R . . . .
H11J H 0.9927 0.6934 0.5844 0.089 Uiso 1 1 calc R . . . .
N1 N 0.7451(4) 0.7962(3) 0.6664(3) 0.0710(19) Uani 1 1 d . U . . .
H1A H 0.7408 0.7799 0.6882 0.085 Uiso 1 1 calc R . . . .
H1B H 0.7368 0.8356 0.6792 0.085 Uiso 1 1 calc R . . . .
N2 N 0.7879(4) 0.7618(4) 0.5762(3) 0.088(2) Uani 1 1 d . U . . .
H2A H 0.8066 0.7800 0.5587 0.106 Uiso 1 1 calc R . . . .
H2B H 0.7876 0.7217 0.5602 0.106 Uiso 1 1 calc R . . . .
N3 N 0.8849(5) 0.8237(4) 0.7098(3) 0.094(2) Uani 1 1 d . U . . .
H3A H 0.8612 0.8128 0.7296 0.112 Uiso 1 1 calc R . . . .
H3B H 0.9255 0.8113 0.7107 0.112 Uiso 1 1 calc R . . . .
N4 N 0.8482(5) 0.8801(4) 0.6475(3) 0.093(2) Uani 1 1 d . U . . .
H4A H 0.8635 0.8835 0.6215 0.111 Uiso 1 1 calc R . . . .
H4B H 0.8087 0.8957 0.6521 0.111 Uiso 1 1 calc R . . . .
N5 N 0.8525(4) 0.6965(4) 0.6392(3) 0.083(2) Uani 1 1 d . U . . .
H5A H 0.8465 0.6965 0.6681 0.099 Uiso 1 1 calc R . . . .
H5B H 0.8226 0.6705 0.6189 0.099 Uiso 1 1 calc R . . . .
N6 N 0.9311(4) 0.7682(4) 0.6051(3) 0.092(3) Uani 1 1 d . U . . .
H6A H 0.9288 0.7801 0.5805 0.110 Uiso 1 1 calc R . . . .
H6B H 0.9638 0.7901 0.6251 0.110 Uiso 1 1 calc R . . . .
Zn10 Zn 0.84182(7) 0.78428(6) 0.63961(5) 0.0689(4) Uani 1 1 d . U . . .

loop_
_atom_site_aniso_label
_atom_site_aniso_U_11
_atom_site_aniso_U_22
_atom_site_aniso_U_33
_atom_site_aniso_U_23
_atom_site_aniso_U_13
_atom_site_aniso_U_12
C1 0.050(5) 0.035(4) 0.044(4) 0.007(3) 0.018(4) 0.019(3)
C2 0.050(5) 0.040(4) 0.030(4) 0.007(3) 0.003(3) 0.003(3)
C3 0.041(4) 0.057(5) 0.054(5) 0.032(4) 0.009(4) 0.007(4)
C4 0.054(5) 0.034(4) 0.056(5) 0.015(4) 0.027(4) 0.010(4)
C5 0.041(4) 0.047(5) 0.057(5) 0.021(4) -0.003(4) -0.002(4)
C6 0.046(4) 0.036(4) 0.037(4) 0.018(3) 0.008(3) 0.004(3)
C7 0.052(5) 0.061(5) 0.076(6) 0.053(5) 0.017(4) 0.006(4)
C8 0.040(4) 0.059(5) 0.049(5) 0.022(4) 0.003(4) 0.012(4)
C9 0.056(5) 0.047(5) 0.040(4) 0.014(4) 0.001(4) 0.023(4)
C10 0.044(5) 0.037(4) 0.058(5) 0.003(4) 0.015(4) 0.018(4)
C11 0.050(5) 0.087(7) 0.053(5) 0.012(5) -0.007(4) 0.024(5)
C12 0.047(5) 0.068(6) 0.024(4) -0.006(4) -0.001(3) 0.016(4)
C13 0.054(5) 0.057(5) 0.058(5) 0.029(4) 0.019(4) 0.005(4)
C14 0.068(6) 0.107(8) 0.054(5) 0.041(6) 0.031(5) 0.035(6)
C15 0.088(7) 0.093(7) 0.053(5) 0.039(5) 0.039(5) 0.054(6)
C16 0.048(5) 0.092(7) 0.060(6) 0.040(5) 0.021(4) 0.034(5)
C17 0.048(5) 0.036(4) 0.046(4) 0.014(3) 0.012(4) 0.024(3)
C18 0.054(5) 0.043(4) 0.057(5) 0.034(4) 0.013(4) 0.008(4)
C19 0.050(5) 0.034(4) 0.050(5) 0.009(4) 0.009(4) 0.014(3)
C20 0.035(4) 0.045(4) 0.033(4) 0.011(3) 0.007(3) 0.010(3)
C21 0.052(5) 0.039(4) 0.043(4) 0.024(4) 0.009(4) 0.009(3)
C22 0.041(4) 0.020(3) 0.041(4) 0.011(3) 0.001(3) -0.011(3)
C23 0.026(4) 0.037(4) 0.069(5) 0.018(4) 0.009(4) -0.004(3)
C24 0.040(4) 0.046(5) 0.049(5) 0.020(4) 0.004(3) 0.003(3)
C25 0.051(5) 0.035(4) 0.062(5) -0.001(4) 0.019(4) -0.010(4)
C26 0.069(6) 0.044(5) 0.056(5) 0.005(4) 0.000(4) 0.000(4)
C27 0.071(6) 0.036(5) 0.065(6) 0.008(4) 0.029(5) 0.000(4)
C28 0.082(7) 0.053(6) 0.064(6) 0.023(5) 0.040(5) 0.040(5)
C29 0.047(5) 0.075(7) 0.048(5) 0.006(5) 0.021(4) 0.008(5)
C30 0.046(5) 0.082(7) 0.065(6) 0.012(5) 0.017(4) 0.023(5)
C31 0.054(5) 0.046(5) 0.042(4) 0.008(4) 0.010(4) 0.013(4)
C32 0.060(6) 0.055(6) 0.080(7) -0.022(5) 0.015(5) 0.003(5)
C33 0.044(5) 0.052(5) 0.089(7) 0.000(5) 0.030(5) -0.005(4)
C34 0.033(4) 0.076(6) 0.051(5) 0.000(4) 0.009(4) -0.008(4)
C35 0.073(7) 0.089(7) 0.068(6) 0.053(6) 0.004(5) 0.017(5)
C36 0.026(4) 0.052(5) 0.091(6) 0.034(5) 0.028(4) -0.004(3)
C38 0.097(8) 0.051(6) 0.062(6) 0.030(5) 0.013(5) -0.004(5)
C39 0.120(9) 0.046(5) 0.091(8) 0.044(6) 0.006(7) 0.000(6)
C40 0.068(6) 0.046(5) 0.073(6) 0.028(5) 0.007(5) 0.001(4)
C41 0.093(7) 0.048(5) 0.057(6) 0.017(4) 0.023(5) 0.012(5)
C42 0.134(10) 0.037(5) 0.084(7) 0.025(5) 0.044(7) 0.018(6)
C37 0.099(8) 0.049(5) 0.059(6) 0.017(5) 0.025(5) 0.004(5)
C48 0.128(9) 0.042(5) 0.029(4) 0.006(4) 0.001(5) -0.009(5)
C43 0.072(6) 0.063(6) 0.058(5) 0.031(5) 0.027(5) 0.028(5)
C44 0.085(7) 0.052(5) 0.057(6) 0.012(5) 0.028(5) 0.012(5)
C45 0.137(10) 0.069(7) 0.062(6) 0.030(5) 0.037(7) 0.032(7)
C46 0.071(6) 0.074(6) 0.067(6) 0.047(5) 0.022(5) 0.020(5)
C47 0.094(8) 0.077(7) 0.067(6) 0.038(6) 0.022(6) 0.023(6)
C54 0.091(7) 0.078(7) 0.036(5) 0.027(5) -0.007(5) -0.019(6)
C49 0.069(6) 0.086(7) 0.059(6) 0.043(5) 0.010(5) 0.010(5)
C50 0.101(7) 0.055(5) 0.020(4) 0.003(4) 0.019(4) 0.036(5)
C51 0.085(7) 0.144(10) 0.040(5) 0.059(6) 0.017(5) 0.029(7)
C52 0.073(6) 0.081(7) 0.050(5) 0.031(5) 0.014(5) -0.002(5)
C53 0.098(8) 0.037(5) 0.069(6) 0.010(4) 0.016(6) 0.011(5)
C56 0.042(5) 0.053(5) 0.082(7) 0.006(5) -0.009(4) 0.011(4)
C57 0.039(5) 0.077(6) 0.053(5) 0.009(5) 0.000(4) 0.011(4)
C58 0.035(5) 0.058(6) 0.097(7) 0.032(5) -0.011(5) -0.004(4)
C59 0.065(5) 0.037(4) 0.035(4) 0.013(3) 0.004(4) 0.008(4)
C62 0.048(4) 0.045(4) 0.035(4) 0.021(3) -0.012(3) -0.002(3)
C63 0.041(4) 0.052(5) 0.039(4) 0.018(4) -0.004(3) -0.001(4)
C64 0.037(4) 0.066(6) 0.066(5) 0.045(5) -0.020(4) -0.012(4)
C65 0.030(4) 0.038(4) 0.066(5) 0.010(4) -0.020(4) 0.006(3)
C68 0.038(5) 0.053(5) 0.094(7) 0.010(5) -0.009(5) 0.013(4)
C69 0.046(5) 0.068(6) 0.071(6) 0.005(5) -0.014(4) 0.004(4)
C70 0.044(5) 0.051(5) 0.075(6) 0.007(5) -0.019(4) 0.010(4)
C71 0.046(5) 0.052(5) 0.060(5) 0.003(4) -0.010(4) 0.021(4)
C72 0.025(4) 0.041(4) 0.061(5) 0.021(4) -0.010(3) -0.002(3)
C67 0.056(5) 0.033(4) 0.057(5) 0.015(4) 0.006(4) 0.013(4)
C66 0.042(4) 0.045(5) 0.079(6) 0.038(5) -0.007(4) 0.005(4)
C61 0.028(4) 0.047(4) 0.041(4) 0.016(4) 0.008(3) 0.009(3)
C60 0.045(5) 0.038(4) 0.056(5) 0.016(4) 0.005(4) 0.010(4)
C55 0.035(4) 0.036(4) 0.080(6) 0.015(4) -0.013(4) -0.007(3)
C73 0.058(5) 0.057(5) 0.030(4) 0.024(4) -0.012(4) -0.024(4)
C74 0.049(5) 0.078(6) 0.084(7) 0.051(6) -0.023(5) -0.033(5)
C75 0.045(5) 0.078(6) 0.061(5) 0.045(5) -0.018(4) -0.027(4)
C76 0.052(5) 0.052(5) 0.049(5) 0.015(4) -0.013(4) -0.012(4)
C77 0.026(4) 0.048(5) 0.069(5) 0.034(4) -0.015(4) -0.019(3)
C78 0.069(6) 0.047(5) 0.035(4) 0.018(4) -0.010(4) -0.003(4)
C79 0.048(5) 0.063(5) 0.053(5) 0.028(4) -0.015(4) -0.014(4)
C80 0.042(4) 0.060(5) 0.061(5) 0.040(4) 0.000(4) -0.006(4)
C81 0.046(5) 0.089(7) 0.047(5) 0.031(5) 0.009(4) 0.031(5)
C82 0.064(6) 0.060(5) 0.052(5) 0.034(4) -0.011(4) -0.018(4)
C83 0.045(5) 0.050(5) 0.075(6) 0.032(5) -0.022(4) -0.016(4)
C84 0.050(5) 0.064(5) 0.031(4) 0.023(4) -0.005(3) -0.017(4)
C85 0.045(5) 0.076(6) 0.039(4) 0.017(4) -0.015(4) -0.023(4)
C86 0.029(4) 0.085(7) 0.076(6) 0.038(5) -0.008(4) -0.013(4)
C87 0.044(5) 0.089(7) 0.048(5) 0.026(5) -0.008(4) -0.005(5)
C88 0.087(7) 0.054(5) 0.037(5) -0.007(4) 0.025(5) -0.011(5)
C89 0.030(4) 0.089(7) 0.095(7) 0.045(6) -0.003(4) -0.004(4)
C90 0.042(5) 0.074(6) 0.056(5) 0.044(5) 0.000(4) -0.017(4)
C91 0.108(8) 0.050(6) 0.050(5) 0.009(5) -0.007(5) 0.027(5)
C96 0.116(9) 0.081(7) 0.046(5) 0.030(5) 0.004(5) 0.052(7)
C95 0.126(9) 0.049(5) 0.048(5) 0.019(4) 0.014(5) 0.025(6)
C94 0.107(9) 0.090(8) 0.056(6) 0.032(6) 0.005(6) 0.043(7)
C93 0.146(11) 0.052(6) 0.048(6) 0.000(5) 0.011(6) -0.038(6)
C92 0.081(7) 0.071(6) 0.072(7) 0.042(6) -0.013(5) -0.016(5)
C108 0.074(7) 0.074(7) 0.064(6) 0.020(5) 0.008(5) 0.035(5)
C107 0.147(11) 0.070(7) 0.044(6) 0.024(5) 0.008(6) 0.016(7)
C106 0.183(13) 0.045(6) 0.042(5) -0.004(5) 0.002(7) -0.041(7)
C105 0.101(9) 0.085(8) 0.063(6) 0.024(6) -0.005(6) 0.026(7)
C104 0.091(8) 0.040(5) 0.086(7) 0.014(5) -0.009(6) 0.011(5)
C103 0.127(9) 0.057(6) 0.033(5) 0.011(4) 0.001(5) 0.011(6)
C101 0.111(8) 0.057(6) 0.046(5) 0.013(5) -0.011(5) 0.017(6)
C100 0.114(9) 0.072(7) 0.058(6) 0.028(5) 0.018(6) 0.025(6)
C99 0.144(11) 0.087(8) 0.053(6) 0.027(6) -0.015(6) 0.053(7)
C98 0.095(8) 0.088(8) 0.047(5) 0.028(5) -0.022(5) 0.001(6)
C97 0.137(10) 0.046(5) 0.052(5) 0.027(5) -0.011(6) 0.030(6)
C102 0.088(7) 0.054(6) 0.082(7) 0.039(5) -0.006(6) 0.012(5)
S1 0.0496(11) 0.0446(11) 0.0528(12) 0.0216(9) 0.0195(9) 0.0132(9)
S2 0.0643(14) 0.0933(18) 0.0534(13) 0.0396(13) 0.0227(11) 0.0272(13)
S3 0.0476(12) 0.0581(14) 0.0873(17) 0.0287(13) -0.0115(11) 0.0080(10)
S4 0.0476(13) 0.0793(16) 0.0606(14) 0.0088(12) 0.0068(10) 0.0252(12)
S5 0.106(2) 0.148(3) 0.0688(17) 0.062(2) 0.0349(16) 0.047(2)
S6 0.0966(19) 0.0798(17) 0.0515(13) 0.0330(12) 0.0113(12) 0.0405(15)
S7 0.0577(13) 0.0496(12) 0.0477(11) 0.0231(10) 0.0186(9) 0.0094(9)
S8 0.0535(13) 0.0636(14) 0.0653(14) 0.0161(12) 0.0256(11) -0.0025(11)
S9 0.091(2) 0.0596(16) 0.099(2) -0.0076(15) 0.0225(17) -0.0038(14)
S10 0.093(2) 0.0579(15) 0.0883(19) 0.0187(14) 0.0463(16) 0.0280(14)
S11 0.0661(18) 0.085(2) 0.137(3) -0.0011(19) 0.0529(18) -0.0147(15)
S12 0.0562(15) 0.0635(15) 0.106(2) 0.0157(14) 0.0299(14) -0.0129(12)
S13 0.146(3) 0.0565(16) 0.092(2) 0.0219(15) 0.044(2) 0.0301(17)
S14 0.121(2) 0.0527(14) 0.0659(16) 0.0189(12) 0.0308(15) 0.0113(14)
S15 0.122(2) 0.0604(16) 0.095(2) 0.0387(15) 0.0366(18) 0.0180(16)
S16 0.135(3) 0.0666(17) 0.0756(18) 0.0319(14) 0.0340(17) 0.0405(17)
S17 0.101(2) 0.118(2) 0.0739(17) 0.0646(18) 0.0301(15) 0.0439(18)
S18 0.110(2) 0.0718(17) 0.0642(15) 0.0370(13) 0.0187(14) 0.0105(15)
S19 0.0465(14) 0.0764(18) 0.149(3) 0.0075(18) -0.0310(16) 0.0159(13)
S20 0.0429(12) 0.0570(14) 0.1005(19) 0.0114(13) -0.0177(12) 0.0120(10)
S21 0.0522(12) 0.0510(12) 0.0568(12) 0.0243(10) -0.0161(10) -0.0024(9)
S22 0.0408(11) 0.0683(14) 0.0659(14) 0.0266(12) -0.0112(10) 0.0022(10)
S23 0.0877(19) 0.0646(16) 0.0821(18) 0.0059(14) 0.0013(15) 0.0351(14)
S24 0.0753(16) 0.0460(12) 0.0703(15) 0.0147(11) -0.0138(12) 0.0017(11)
S25 0.0558(14) 0.107(2) 0.0594(14) 0.0528(14) -0.0222(11) -0.0281(13)
S26 0.0423(11) 0.0617(13) 0.0591(13) 0.0292(11) -0.0115(9) -0.0091(10)
S27 0.0653(14) 0.0646(14) 0.0520(12) 0.0310(11) 0.0051(10) -0.0056(11)
S28 0.0676(16) 0.123(2) 0.0526(14) 0.0470(15) -0.0087(12) -0.0246(15)
S29 0.0421(13) 0.134(3) 0.0705(16) 0.0333(17) -0.0058(12) -0.0259(14)
S30 0.0554(14) 0.0773(16) 0.0664(15) 0.0225(13) 0.0115(11) -0.0201(12)
S31 0.136(3) 0.0826(19) 0.0630(16) 0.0404(15) 0.0120(16) 0.0201(18)
S32 0.140(3) 0.097(2) 0.0643(17) 0.0464(16) -0.0169(17) 0.0020(19)
S33 0.114(2) 0.0630(16) 0.0737(17) 0.0247(14) -0.0001(16) 0.0150(15)
S34 0.182(4) 0.0620(17) 0.0765(19) 0.0328(15) -0.025(2) 0.0224(19)
S35 0.154(3) 0.0665(17) 0.0595(16) 0.0154(13) -0.0139(17) 0.0298(18)
S36 0.131(3) 0.0740(19) 0.0767(19) 0.0268(15) -0.0106(18) -0.0014(18)
Zn1 0.0538(7) 0.0593(8) 0.0571(7) 0.0240(6) 0.0231(6) 0.0073(6)
Zn2 0.0461(7) 0.0578(8) 0.0872(10) 0.0067(7) -0.0113(7) 0.0154(6)
Zn3 0.1067(12) 0.0854(11) 0.0604(9) 0.0398(8) 0.0139(8) 0.0236(9)
Zn4 0.1104(13) 0.0491(8) 0.0847(10) 0.0151(7) 0.0409(9) 0.0105(8)
Zn5 0.0509(8) 0.0741(9) 0.0812(10) 0.0075(8) 0.0187(7) -0.0150(7)
Zn6 0.0499(7) 0.0680(8) 0.0615(8) 0.0343(7) -0.0167(6) -0.0094(6)
Zn7 0.0774(9) 0.0790(9) 0.0495(7) 0.0338(7) 0.0030(6) 0.0011(7)
Zn8 0.1002(11) 0.0550(8) 0.0652(9) 0.0107(7) -0.0074(8) 0.0098(8)
Zn9 0.1189(13) 0.0576(9) 0.0722(9) 0.0268(7) 0.0141(9) 0.0258(8)
C109 0.099(5) 0.064(4) 0.071(4) 0.033(3) 0.019(4) 0.014(4)
C110 0.100(5) 0.063(4) 0.074(4) 0.035(3) 0.025(4) 0.012(4)
C111 0.112(4) 0.097(3) 0.096(3) 0.035(3) 0.001(3) 0.001(3)
C112 0.104(4) 0.091(3) 0.092(3) 0.040(3) 0.007(3) -0.005(3)
C113 0.091(5) 0.083(5) 0.072(4) 0.028(4) -0.010(4) 0.013(4)
C114 0.080(5) 0.067(4) 0.073(4) 0.022(4) -0.003(4) 0.013(4)
N1 0.106(5) 0.067(4) 0.057(4) 0.042(3) 0.013(3) 0.002(4)
N2 0.105(5) 0.079(4) 0.086(5) 0.036(4) 0.026(4) -0.004(4)
N3 0.108(4) 0.085(4) 0.094(4) 0.041(3) -0.001(3) 0.000(3)
N4 0.100(4) 0.095(4) 0.088(4) 0.040(3) 0.013(3) -0.005(3)
N5 0.084(4) 0.080(4) 0.081(4) 0.029(3) -0.005(3) -0.001(3)
N6 0.092(4) 0.094(4) 0.087(4) 0.033(4) -0.007(4) -0.011(4)
Zn10 0.0875(10) 0.0526(8) 0.0656(9) 0.0211(7) 0.0062(7) 0.0042(7)

loop_
_atom_type_symbol
_atom_type_description
_atom_type_scat_dispersion_real
_atom_type_scat_dispersion_imag
_atom_type_scat_source
C C 0.0148 0.0070 'International Tables Vol C Tables 4.2.6.8 and 6.1.1.4'
H H 0.0000 0.0000 'International Tables Vol C Tables 4.2.6.8 and 6.1.1.4'
N N 0.0253 0.0136 'International Tables Vol C Tables 4.2.6.8 and 6.1.1.4'
S S 0.2924 0.4247 'International Tables Vol C Tables 4.2.6.8 and 6.1.1.4'
Zn Zn -2.8023 0.5456 'International Tables Vol C Tables 4.2.6.8 and 6.1.1.4'

loop_
_geom_angle_atom_site_label_1
_geom_angle_atom_site_label_2
_geom_angle_atom_site_label_3
_geom_angle
_geom_angle_site_symmetry_1
_geom_angle_site_symmetry_3
_geom_angle_publ_flag
C2 C1 C18 121.8(7) . . ?
C6 C1 C2 119.7(7) . . ?
C6 C1 C18 118.4(6) . . ?
C3 C2 C1 123.7(7) . . ?
C2 C3 C4 118.6(7) . . ?
C2 C3 S1 119.7(6) . . ?
C4 C3 S1 121.7(6) . . ?
C3 C4 C5 114.7(7) . . ?
C3 C4 S2 126.5(6) . . ?
C5 C4 S2 118.7(6) . . ?
C6 C5 C4 126.5(7) . . ?
C1 C6 C7 119.3(6) . . ?
C5 C6 C1 116.5(7) . . ?
C5 C6 C7 124.0(7) . . ?
C8 C7 C6 121.1(7) . . ?
C8 C7 C12 118.9(7) . . ?
C12 C7 C6 120.0(7) . . ?
C7 C8 C9 120.8(7) . . ?
C8 C9 S3 115.4(6) . . ?
C10 C9 C8 119.5(7) . . ?
C10 C9 S3 125.1(6) . . ?
C9 C10 C11 119.0(7) . . ?
C9 C10 S4 125.0(6) . . ?
C11 C10 S4 116.0(7) . . ?
C12 C11 C10 125.7(9) . . ?
C11 C12 C7 116.1(8) . . ?
C11 C12 C13 125.9(8) . . ?
C13 C12 C7 117.8(7) . . ?
C14 C13 C12 119.5(8) . . ?
C18 C13 C12 123.2(7) . . ?
C18 C13 C14 117.1(8) . . ?
C15 C14 C13 127.4(8) . . ?
C14 C15 C16 112.5(7) . . ?
C14 C15 S5 122.6(7) . . ?
C16 C15 S5 124.4(7) . . ?
C15 C16 S6 120.5(6) . . ?
C17 C16 C15 118.8(7) . . ?
C17 C16 S6 120.1(6) . . ?
C16 C17 C18 125.2(7) . . ?
C13 C18 C1 120.5(7) . . ?
C13 C18 C17 118.1(7) . . ?
C17 C18 C1 121.3(7) . . ?
C20 C19 C36 123.7(7) . . ?
C24 C19 C20 118.1(7) . . ?
C24 C19 C36 118.2(7) . . ?
C21 C20 C19 125.0(7) . . ?
C20 C21 C22 115.9(7) . . ?
C20 C21 S7 120.1(6) . . ?
C22 C21 S7 123.9(6) . . ?
C21 C22 S8 121.0(5) . . ?
C23 C22 C21 118.9(6) . . ?
C23 C22 S8 120.1(5) . . ?
C22 C23 C24 125.4(7) . . ?
C19 C24 C25 119.2(7) . . ?
C23 C24 C19 116.5(7) . . ?
C23 C24 C25 124.2(7) . . ?
C26 C25 C24 120.8(7) . . ?
C26 C25 C30 118.5(8) . . ?
C30 C25 C24 120.5(7) . . ?
C27 C26 C25 122.8(9) . . ?
C26 C27 C28 118.0(8) . . ?
C26 C27 S9 118.8(7) . . ?
C28 C27 S9 123.2(7) . . ?
C27 C28 S10 123.7(7) . . ?
C29 C28 C27 118.9(7) . . ?
C29 C28 S10 117.2(8) . . ?
C28 C29 C30 123.7(8) . . ?
C25 C30 C31 118.8(7) . . ?
C29 C30 C25 116.9(9) . . ?
C29 C30 C31 123.7(8) . . ?
C32 C31 C30 122.5(7) . . ?
C36 C31 C30 119.8(7) . . ?
C36 C31 C32 117.7(8) . . ?
C33 C32 C31 128.1(8) . . ?
C32 C33 C34 114.8(8) . . ?
C32 C33 S11 122.3(7) . . ?
C34 C33 S11 122.6(7) . . ?
C33 C34 S12 122.9(6) . . ?
C35 C34 C33 119.8(8) . . ?
C35 C34 S12 117.2(7) . . ?
C34 C35 C36 120.0(9) . . ?
C31 C36 C19 121.6(7) . . ?
C31 C36 C35 119.6(7) . . ?
C35 C36 C19 118.6(7) . . ?
C39 C38 C37 120.0 . . ?
C38 C39 C40 120.0 . . ?
C38 C39 S13 118.6(3) . . ?
C40 C39 S13 121.3(3) . . ?
C39 C40 S14 125.4(3) . . ?
C41 C40 C39 120.0 . . ?
C41 C40 S14 114.6(3) . . ?
C42 C41 C40 120.0 . . ?
C41 C42 C37 120.0 . . ?
C41 C42 C43 121.9(4) . . ?
C37 C42 C43 118.0(4) . . ?
C38 C37 C54 117.1(4) . . ?
C42 C37 C38 120.0 . . ?
C42 C37 C54 122.9(4) . . ?
C43 C48 C47 120.0 . . ?
C43 C48 C49 117.5(4) . . ?
C47 C48 C49 122.3(4) . . ?
C48 C43 C42 120.8(4) . . ?
C44 C43 C42 118.8(4) . . ?
C44 C43 C48 120.0 . . ?
C43 C44 C45 120.0 . . ?
C44 C45 S15 115.2(3) . . ?
C46 C45 C44 120.0 . . ?
C46 C45 S15 124.8(3) . . ?
C45 C46 S16 122.6(3) . . ?
C47 C46 C45 120.0 . . ?
C47 C46 S16 117.4(3) . . ?
C46 C47 C48 120.0 . . ?
C49 C54 C37 116.6(4) . . ?
C49 C54 C53 120.0 . . ?
C53 C54 C37 123.3(4) . . ?
C54 C49 C48 122.8(4) . . ?
C54 C49 C50 120.0 . . ?
C50 C49 C48 117.2(4) . . ?
C51 C50 C49 120.0 . . ?
C50 C51 C52 120.0 . . ?
C50 C51 S17 117.5(4) . . ?
C52 C51 S17 122.3(4) . . ?
C51 C52 C53 120.0 . . ?
C51 C52 S18 123.4(4) . . ?
C53 C52 S18 116.5(4) . . ?
C52 C53 C54 120.0 . . ?
C57 C56 C55 126.1(8) . . ?
C56 C57 C58 114.8(8) . . ?
C56 C57 S19 122.7(7) . . ?
C58 C57 S19 122.5(7) . . ?
C57 C58 S20 122.1(6) . . ?
C59 C58 C57 118.7(8) . . ?
C59 C58 S20 119.1(7) . . ?
C58 C59 C60 124.0(8) . . ?
C63 C62 C61 124.4(7) . . ?
C62 C63 S21 118.0(6) . . ?
C64 C63 C62 120.3(7) . . ?
C64 C63 S21 121.6(6) . . ?
C63 C64 C65 119.2(7) . . ?
C63 C64 S22 129.0(6) . . ?
C65 C64 S22 111.9(6) . . ?
C66 C65 C64 120.4(7) . . ?
C67 C68 C69 123.7(8) . . ?
C68 C69 S23 118.2(6) . . ?
C70 C69 C68 114.7(8) . . ?
C70 C69 S23 126.8(7) . . ?
C69 C70 S24 120.7(7) . . ?
C71 C70 C69 120.3(8) . . ?
C71 C70 S24 118.5(7) . . ?
C72 C71 C70 124.3(8) . . ?
C71 C72 C67 119.4(7) . . ?
C71 C72 C55 123.7(6) . . ?
C67 C72 C55 116.9(6) . . ?
C68 C67 C72 117.2(8) . . ?
C68 C67 C66 121.4(8) . . ?
C66 C67 C72 121.4(7) . . ?
C65 C66 C61 116.7(7) . . ?
C67 C66 C65 121.1(7) . . ?
C67 C66 C61 121.9(7) . . ?
C62 C61 C66 118.8(6) . . ?
C62 C61 C60 125.3(7) . . ?
C66 C61 C60 115.9(7) . . ?
C59 C60 C61 119.2(7) . . ?
C55 C60 C59 116.1(7) . . ?
C55 C60 C61 124.7(7) . . ?
C56 C55 C72 120.6(7) . . ?
C60 C55 C56 120.1(8) . . ?
C60 C55 C72 118.5(7) . . ?
C74 C73 C78 114.9(7) . . ?
C74 C73 C90 121.8(7) . . ?
C90 C73 C78 122.0(7) . . ?
C73 C74 C75 126.7(8) . . ?
C74 C75 S25 117.5(6) . . ?
C76 C75 C74 116.3(7) . . ?
C76 C75 S25 125.7(6) . . ?
C75 C76 C77 120.0(7) . . ?
C75 C76 S26 122.1(6) . . ?
C77 C76 S26 117.5(6) . . ?
C76 C77 C78 119.9(7) . . ?
C73 C78 C77 120.2(7) . . ?
C73 C78 C79 121.4(7) . . ?
C77 C78 C79 118.0(7) . . ?
C80 C79 C78 123.9(7) . . ?
C80 C79 C84 118.7(7) . . ?
C84 C79 C78 116.9(7) . . ?
C79 C80 C81 122.1(8) . . ?
C80 C81 C82 118.8(8) . . ?
C80 C81 S27 117.6(7) . . ?
C82 C81 S27 123.6(6) . . ?
C81 C82 S28 122.5(6) . . ?
C83 C82 C81 117.4(7) . . ?
C83 C82 S28 120.0(6) . . ?
C82 C83 C84 124.6(7) . . ?
C79 C84 C85 119.7(6) . . ?
C83 C84 C79 118.1(7) . . ?
C83 C84 C85 122.1(7) . . ?
C86 C85 C84 121.4(7) . . ?
C86 C85 C90 120.6(8) . . ?
C90 C85 C84 117.7(6) . . ?
C87 C86 C85 123.0(8) . . ?
C86 C87 S29 117.5(6) . . ?
C88 C87 C86 120.0(8) . . ?
C88 C87 S29 122.5(7) . . ?
C87 C88 C89 119.9(8) . . ?
C87 C88 S30 127.5(8) . . ?
C89 C88 S30 112.2(7) . . ?
C90 C89 C88 119.6(8) . . ?
C73 C90 C85 121.4(7) . . ?
C73 C90 C89 122.2(7) . . ?
C89 C90 C85 116.4(7) . . ?
C96 C91 C92 120.0 . . ?
C96 C91 C108 119.3(5) . . ?
C92 C91 C108 120.6(5) . . ?
C91 C96 C95 120.0 . . ?
C91 C96 C97 119.7(5) . . ?
C95 C96 C97 120.3(5) . . ?
C94 C95 C96 120.0 . . ?
C95 C94 S32 117.3(4) . . ?
C93 C94 C95 120.0 . . ?
C93 C94 S32 122.7(4) . . ?
C94 C93 S31 123.0(4) . . ?
C92 C93 C94 120.0 . . ?
C92 C93 S31 117.0(4) . . ?
C93 C92 C91 120.0 . . ?
C107 C108 C91 119.4(5) . . ?
C107 C108 C103 120.0 . . ?
C103 C108 C91 120.6(5) . . ?
C108 C107 C106 120.0 . . ?
C107 C106 C105 120.0 . . ?
C107 C106 S36 115.4(4) . . ?
C105 C106 S36 124.6(4) . . ?
C106 C105 S35 121.6(4) . . ?
C104 C105 C106 120.0 . . ?
C104 C105 S35 118.4(4) . . ?
C103 C104 C105 120.0 . . ?
C108 C103 C102 120.4(5) . . ?
C104 C103 C108 120.0 . . ?
C104 C103 C102 119.6(5) . . ?
C100 C101 C102 120.0 . . ?
C101 C100 C99 120.0 . . ?
C101 C100 S34 117.8(4) . . ?
C99 C100 S34 122.1(4) . . ?
C100 C99 S33 122.1(4) . . ?
C98 C99 C100 120.0 . . ?
C98 C99 S33 117.9(4) . . ?
C99 C98 C97 120.0 . . ?
C98 C97 C96 119.2(5) . . ?
C102 C97 C96 120.5(5) . . ?
C102 C97 C98 120.0 . . ?
C101 C102 C103 120.8(5) . . ?
C97 C102 C103 119.1(4) . . ?
C97 C102 C101 120.0 . . ?
C3 S1 Zn1 100.3(3) . . ?
C4 S2 Zn1 98.1(3) . . ?
C9 S3 Zn2 97.7(3) . . ?
C10 S4 Zn2 98.8(3) . . ?
C15 S5 Zn3 100.8(3) . . ?
C16 S6 Zn3 100.4(3) . . ?
C21 S7 Zn1 99.4(3) . . ?
C22 S8 Zn1 99.3(2) . . ?
C27 S9 Zn4 98.1(3) . . ?
C28 S10 Zn4 96.1(4) . . ?
C33 S11 Zn5 101.0(3) . . ?
C34 S12 Zn5 99.5(3) . . ?
C39 S13 Zn4 97.0(2) . . ?
C40 S14 Zn4 96.4(2) . . ?
C45 S15 Zn9 98.4(2) . 2_756 ?
C46 S16 Zn9 99.8(2) . 2_756 ?
C51 S17 Zn7 98.3(2) . 2_665 ?
C52 S18 Zn7 98.1(2) . 2_665 ?
C57 S19 Zn2 101.6(3) . . ?
C58 S20 Zn2 100.8(3) . . ?
C63 S21 Zn6 98.2(3) . . ?
C64 S22 Zn6 96.0(3) . . ?
C69 S23 Zn8 97.1(3) . 2_677 ?
C70 S24 Zn8 95.1(3) . 2_677 ?
C75 S25 Zn6 98.8(3) . . ?
C76 S26 Zn6 99.8(3) . . ?
C81 S27 Zn7 99.1(3) . . ?
C82 S28 Zn7 100.8(3) . . ?
C87 S29 Zn5 97.3(3) . 1_355 ?
C88 S30 Zn5 95.6(3) . 1_355 ?
C93 S31 Zn3 99.3(2) . . ?
C94 S32 Zn3 101.0(3) . . ?
C99 S33 Zn9 100.6(2) . . ?
C100 S34 Zn9 102.2(2) . . ?
C105 S35 Zn8 99.0(3) . . ?
C106 S36 Zn8 95.8(2) . . ?
S1 Zn1 S8 116.07(9) . . ?
S2 Zn1 S1 93.28(8) . . ?
S2 Zn1 S7 124.58(10) . . ?
S2 Zn1 S8 118.09(11) . . ?
S7 Zn1 S1 113.71(9) . . ?
S7 Zn1 S8 93.00(8) . . ?
S4 Zn2 S3 93.48(9) . . ?
S4 Zn2 S19 110.03(12) . . ?
S4 Zn2 S20 124.42(12) . . ?
S19 Zn2 S3 129.87(13) . . ?
S19 Zn2 S20 92.92(9) . . ?
S20 Zn2 S3 109.63(11) . . ?
S5 Zn3 S6 93.51(10) . . ?
S5 Zn3 S31 119.65(14) . . ?
S6 Zn3 S31 115.47(13) . . ?
S32 Zn3 S5 117.04(15) . . ?
S32 Zn3 S6 120.10(13) . . ?
S32 Zn3 S31 93.30(11) . . ?
S9 Zn4 S10 92.27(11) . . ?
S9 Zn4 S13 125.99(15) . . ?
S13 Zn4 S10 107.12(13) . . ?
S14 Zn4 S9 118.94(12) . . ?
S14 Zn4 S10 121.00(13) . . ?
S14 Zn4 S13 93.51(11) . . ?
S11 Zn5 S12 93.70(10) . . ?
S11 Zn5 S29 113.15(14) . 1_755 ?
S11 Zn5 S30 122.25(14) . 1_755 ?
S12 Zn5 S29 123.88(13) . 1_755 ?
S12 Zn5 S30 113.34(11) . 1_755 ?
S29 Zn5 S30 93.13(10) 1_755 1_755 ?
S22 Zn6 S21 92.38(8) . . ?
S22 Zn6 S26 118.46(10) . . ?
S25 Zn6 S21 122.11(10) . . ?
S25 Zn6 S22 114.65(11) . . ?
S25 Zn6 S26 93.08(8) . . ?
S26 Zn6 S21 118.45(10) . . ?
S17 Zn7 S18 92.02(10) 2_665 2_665 ?
S17 Zn7 S27 120.74(12) 2_665 . ?
S27 Zn7 S18 115.05(11) . 2_665 ?
S28 Zn7 S17 115.28(12) . 2_665 ?
S28 Zn7 S18 122.26(12) . 2_665 ?
S28 Zn7 S27 93.94(9) . . ?
S23 Zn8 S24 93.02(10) 2_677 2_677 ?
S23 Zn8 S35 119.80(12) 2_677 . ?
S23 Zn8 S36 124.11(14) 2_677 . ?
S35 Zn8 S24 121.86(14) . 2_677 ?
S35 Zn8 S36 93.25(11) . . ?
S36 Zn8 S24 106.62(12) . 2_677 ?
S15 Zn9 S16 93.34(11) 2_756 2_756 ?
S15 Zn9 S33 113.47(12) 2_756 . ?
S33 Zn9 S16 121.90(14) . 2_756 ?
S34 Zn9 S15 123.85(16) . 2_756 ?
S34 Zn9 S16 115.58(13) . 2_756 ?
S34 Zn9 S33 91.43(11) . . ?
N1 C109 C110 108.6(8) . . ?
N2 C110 C109 107.1(9) . . ?
N3 C111 C112 120.4(11) . . ?
C111 C112 N4 110.1(10) . . ?
N5 C113 C114 115.0(8) . . ?
C113 C114 N6 104.2(8) . . ?
C109 N1 Zn10 104.3(6) . . ?
C110 N2 Zn10 110.6(7) . . ?
C111 N3 Zn10 107.2(7) . . ?
C112 N4 Zn10 106.6(7) . . ?
C113 N5 Zn10 108.8(6) . . ?
C114 N6 Zn10 110.8(6) . . ?
N1 Zn10 N4 89.8(3) . . ?
N2 Zn10 N1 81.2(3) . . ?
N2 Zn10 N3 167.9(4) . . ?
N2 Zn10 N4 90.2(3) . . ?
N2 Zn10 N5 99.0(3) . . ?
N2 Zn10 N6 92.0(4) . . ?
N3 Zn10 N1 90.8(3) . . ?
N3 Zn10 N4 80.7(3) . . ?
N5 Zn10 N1 96.8(3) . . ?
N5 Zn10 N3 90.9(3) . . ?
N5 Zn10 N4 169.4(4) . . ?
N5 Zn10 N6 83.3(4) . . ?
N6 Zn10 N1 173.1(3) . . ?
N6 Zn10 N3 96.2(4) . . ?
N6 Zn10 N4 91.1(4) . . ?

loop_
_geom_bond_atom_site_label_1
_geom_bond_atom_site_label_2
_geom_bond_distance
_geom_bond_site_symmetry_2
_geom_bond_publ_flag
C1 C2 1.400(10) . ?
C1 C6 1.390(10) . ?
C1 C18 1.504(10) . ?
C2 C3 1.364(10) . ?
C3 C4 1.416(11) . ?
C3 S1 1.719(8) . ?
C4 C5 1.453(10) . ?
C4 S2 1.746(8) . ?
C5 C6 1.335(10) . ?
C6 C7 1.471(11) . ?
C7 C8 1.429(10) . ?
C7 C12 1.457(11) . ?
C8 C9 1.462(10) . ?
C9 C10 1.340(11) . ?
C9 S3 1.757(7) . ?
C10 C11 1.431(12) . ?
C10 S4 1.763(7) . ?
C11 C12 1.375(11) . ?
C12 C13 1.413(11) . ?
C13 C14 1.403(11) . ?
C13 C18 1.346(11) . ?
C14 C15 1.410(12) . ?
C15 C16 1.495(11) . ?
C15 S5 1.702(9) . ?
C16 C17 1.305(11) . ?
C16 S6 1.762(8) . ?
C17 C18 1.458(10) . ?
C19 C20 1.438(10) . ?
C19 C24 1.410(11) . ?
C19 C36 1.491(10) . ?
C20 C21 1.308(10) . ?
C21 C22 1.494(10) . ?
C21 S7 1.734(7) . ?
C22 C23 1.323(10) . ?
C22 S8 1.768(7) . ?
C23 C24 1.388(10) . ?
C24 C25 1.471(11) . ?
C25 C26 1.411(11) . ?
C25 C30 1.411(12) . ?
C26 C27 1.375(12) . ?
C27 C28 1.404(13) . ?
C27 S9 1.759(9) . ?
C28 C29 1.362(13) . ?
C28 S10 1.775(8) . ?
C29 C30 1.409(12) . ?
C30 C31 1.453(13) . ?
C31 C32 1.372(12) . ?
C31 C36 1.377(11) . ?
C32 C33 1.367(12) . ?
C33 C34 1.457(12) . ?
C33 S11 1.734(8) . ?
C34 C35 1.411(12) . ?
C34 S12 1.755(9) . ?
C35 C36 1.451(13) . ?
C38 C39 1.3900 . ?
C38 C37 1.3900 . ?
C39 C40 1.3900 . ?
C39 S13 1.790(5) . ?
C40 C41 1.3900 . ?
C40 S14 1.794(5) . ?
C41 C42 1.3900 . ?
C42 C37 1.3900 . ?
C42 C43 1.513(5) . ?
C37 C54 1.502(6) . ?
C48 C43 1.3900 . ?
C48 C47 1.3900 . ?
C48 C49 1.523(6) . ?
C43 C44 1.3900 . ?
C44 C45 1.3900 . ?
C45 C46 1.3900 . ?
C45 S15 1.816(5) . ?
C46 C47 1.3900 . ?
C46 S16 1.769(5) . ?
C54 C49 1.3900 . ?
C54 C53 1.3900 . ?
C49 C50 1.3900 . ?
C50 C51 1.3900 . ?
C51 C52 1.3900 . ?
C51 S17 1.801(5) . ?
C52 C53 1.3900 . ?
C52 S18 1.797(5) . ?
C56 C57 1.329(12) . ?
C56 C55 1.385(11) . ?
C57 C58 1.471(12) . ?
C57 S19 1.744(8) . ?
C58 C59 1.330(11) . ?
C58 S20 1.765(9) . ?
C59 C60 1.434(10) . ?
C62 C63 1.364(10) . ?
C62 C61 1.408(10) . ?
C63 C64 1.311(11) . ?
C63 S21 1.770(8) . ?
C64 C65 1.535(11) . ?
C64 S22 1.767(8) . ?
C65 C66 1.396(10) . ?
C68 C69 1.487(12) . ?
C68 C67 1.353(11) . ?
C69 C70 1.396(12) . ?
C69 S23 1.726(9) . ?
C70 C71 1.377(11) . ?
C70 S24 1.796(9) . ?
C71 C72 1.337(11) . ?
C72 C67 1.439(10) . ?
C72 C55 1.544(11) . ?
C67 C66 1.407(11) . ?
C66 C61 1.448(10) . ?
C61 C60 1.475(10) . ?
C60 C55 1.342(11) . ?
C73 C74 1.381(11) . ?
C73 C78 1.401(11) . ?
C73 C90 1.387(10) . ?
C74 C75 1.417(11) . ?
C75 C76 1.382(11) . ?
C75 S25 1.764(8) . ?
C76 C77 1.423(11) . ?
C76 S26 1.761(8) . ?
C77 C78 1.440(10) . ?
C78 C79 1.482(10) . ?
C79 C80 1.392(11) . ?
C79 C84 1.457(10) . ?
C80 C81 1.411(11) . ?
C81 C82 1.461(12) . ?
C81 S27 1.763(9) . ?
C82 C83 1.378(12) . ?
C82 S28 1.752(8) . ?
C83 C84 1.385(11) . ?
C84 C85 1.510(11) . ?
C85 C86 1.376(11) . ?
C85 C90 1.451(11) . ?
C86 C87 1.374(12) . ?
C87 C88 1.340(12) . ?
C87 S29 1.760(8) . ?
C88 C89 1.508(13) . ?
C88 S30 1.759(9) . ?
C89 C90 1.404(12) . ?
C91 C96 1.3900 . ?
C91 C92 1.3900 . ?
C91 C108 1.486(6) . ?
C96 C95 1.3900 . ?
C96 C97 1.504(6) . ?
C95 C94 1.3900 . ?
C94 C93 1.3900 . ?
C94 S32 1.780(5) . ?
C93 C92 1.3900 . ?
C93 S31 1.796(5) . ?
C108 C107 1.3900 . ?
C108 C103 1.3900 . ?
C107 C106 1.3900 . ?
C106 C105 1.3900 . ?
C106 S36 1.833(5) . ?
C105 C104 1.3900 . ?
C105 S35 1.787(5) . ?
C104 C103 1.3900 . ?
C103 C102 1.484(6) . ?
C101 C100 1.3900 . ?
C101 C102 1.3900 . ?
C100 C99 1.3900 . ?
C100 S34 1.784(5) . ?
C99 C98 1.3900 . ?
C99 S33 1.817(5) . ?
C98 C97 1.3900 . ?
C97 C102 1.3900 . ?
S1 Zn1 2.324(2) . ?
S2 Zn1 2.295(3) . ?
S3 Zn2 2.335(3) . ?
S4 Zn2 2.279(3) . ?
S5 Zn3 2.295(3) . ?
S6 Zn3 2.312(3) . ?
S7 Zn1 2.314(2) . ?
S8 Zn1 2.335(3) . ?
S9 Zn4 2.319(3) . ?
S10 Zn4 2.340(4) . ?
S11 Zn5 2.277(3) . ?
S12 Zn5 2.309(3) . ?
S13 Zn4 2.328(3) . ?
S14 Zn4 2.287(3) . ?
S15 Zn9 2.309(3) 2_756 ?
S16 Zn9 2.337(3) 2_756 ?
S17 Zn7 2.313(3) 2_665 ?
S18 Zn7 2.341(3) 2_665 ?
S19 Zn2 2.299(3) . ?
S20 Zn2 2.317(2) . ?
S21 Zn6 2.337(2) . ?
S22 Zn6 2.309(3) . ?
S23 Zn8 2.300(3) 2_677 ?
S24 Zn8 2.351(3) 2_677 ?
S25 Zn6 2.299(2) . ?
S26 Zn6 2.324(2) . ?
S27 Zn7 2.331(3) . ?
S28 Zn7 2.293(3) . ?
S29 Zn5 2.308(3) 1_355 ?
S30 Zn5 2.324(3) 1_355 ?
S31 Zn3 2.313(4) . ?
S32 Zn3 2.264(3) . ?
S33 Zn9 2.317(3) . ?
S34 Zn9 2.303(4) . ?
S35 Zn8 2.303(3) . ?
S36 Zn8 2.328(3) . ?
Zn5 S29 2.308(3) 1_755 ?
Zn5 S30 2.324(3) 1_755 ?
Zn7 S17 2.313(3) 2_665 ?
Zn7 S18 2.341(3) 2_665 ?
Zn8 S23 2.300(3) 2_677 ?
Zn8 S24 2.351(3) 2_677 ?
Zn9 S15 2.309(3) 2_756 ?
Zn9 S16 2.337(3) 2_756 ?
C109 C110 1.513(13) . ?
C109 N1 1.507(12) . ?
C110 N2 1.446(13) . ?
C111 C112 1.427(15) . ?
C111 N3 1.413(14) . ?
C112 N4 1.488(14) . ?
C113 C114 1.569(14) . ?
C113 N5 1.504(13) . ?
C114 N6 1.603(13) . ?
N1 Zn10 2.193(8) . ?
N2 Zn10 2.102(9) . ?
N3 Zn10 2.167(9) . ?
N4 Zn10 2.239(9) . ?
N5 Zn10 2.141(9) . ?
N6 Zn10 2.154(10) . ?

loop_
_smtbx_masks_void_nr
_smtbx_masks_void_average_x
_smtbx_masks_void_average_y
_smtbx_masks_void_average_z
_smtbx_masks_void_volume
_smtbx_masks_void_count_electrons
_smtbx_masks_void_content
1 -0.663 -0.778 -0.910 9695.9 2631.9 ?
